data_7017820
loop_
_publ_author_name
'Koshevoy, Igor O.'
'Lin, Chia-Li'
'Hsieh, Cheng-Chih'
'Karttunen, Antti J.'
'Haukka, Matti'
'Pakkanen, Tapani A.'
'Chou, Pi-Tai'

_publ_section_title
;
 Synthesis, characterization and photophysical properties of
 PPh2-C2-(C6H4)n-C2-PPh2 based bimetallic Au(I) complexes.
;
_journal_issue 3
_journal_name_full 'Dalton transactions (Cambridge, England : 2003)'
_journal_page_first 937
_journal_page_last 945
_journal_paper_doi 10.1039/c1dt11494h
_journal_volume 41
_journal_year 2012
_chemical_formula_moiety 'C120 H108 Au4 O4 P4, C6 H14, 4(C H2 Cl2)'
_chemical_formula_sum 'C130 H130 Au4 Cl8 O4 P4'
_chemical_formula_weight 2951.69
_chemical_name_systematic
;
?
;
_space_group_IT_number 2
_symmetry_cell_setting triclinic
_symmetry_space_group_name_Hall '-P 1'
_symmetry_space_group_name_H-M 'P -1'
_atom_sites_solution_hydrogens geom
_atom_sites_solution_primary direct
_atom_sites_solution_secondary difmap
_audit_creation_method SHELXL-97
_cell_angle_alpha 97.135(3)
_cell_angle_beta 103.103(2)
_cell_angle_gamma 93.052(2)
_cell_formula_units_Z 1
_cell_length_a 11.6702(9)
_cell_length_b 13.6745(11)
_cell_length_c 21.1659(17)
_cell_measurement_reflns_used 9916
_cell_measurement_temperature 100(2)
_cell_measurement_theta_max 27.35
_cell_measurement_theta_min 2.33
_cell_volume 3252.7(4)
_computing_cell_refinement 'SAINT (Bruker AXS, 2009)'
_computing_data_collection 'APEX2 (Bruker AXS, 2010)'
_computing_data_reduction 'SAINT (Bruker AXS, 2009)'
_computing_molecular_graphics 'Diamond v.3.2g (Brandenburg, 2011)'
_computing_publication_material 'SHELXL-97 (Sheldrick, 2008)'
_computing_structure_refinement 'SHELXL-97 (Sheldrick, 2008)'
_computing_structure_solution 'SIR97 (Altomare et al., 1997)'
_diffrn_ambient_temperature 100(2)
_diffrn_detector_area_resol_mean 16
_diffrn_measured_fraction_theta_full 0.945
_diffrn_measured_fraction_theta_max 0.945
_diffrn_measurement_device '62mm x 62mm CCD camera on \k-goniostat'
_diffrn_measurement_device_type 'Bruker KAPPA APEX II CCD'
_diffrn_measurement_method '\f scans and \w scans with \k offset'
_diffrn_radiation_monochromator 'horizontally mounted graphite crystal'
_diffrn_radiation_source 'fine-focus sealed tube'
_diffrn_radiation_type MoK\a
_diffrn_radiation_wavelength 0.71073
_diffrn_reflns_av_R_equivalents 0.0324
_diffrn_reflns_av_sigmaI/netI 0.0455
_diffrn_reflns_limit_h_max 13
_diffrn_reflns_limit_h_min -14
_diffrn_reflns_limit_k_max 16
_diffrn_reflns_limit_k_min -16
_diffrn_reflns_limit_l_max 26
_diffrn_reflns_limit_l_min -23
_diffrn_reflns_number 32989
_diffrn_reflns_theta_full 26.00
_diffrn_reflns_theta_max 26.00
_diffrn_reflns_theta_min 1.84
_exptl_absorpt_coefficient_mu 4.758
_exptl_absorpt_correction_T_max 0.6713
_exptl_absorpt_correction_T_min 0.3401
_exptl_absorpt_correction_type multi-scan
_exptl_absorpt_process_details 'SADABS (Sheldrick, 2008)'
_exptl_crystal_colour yellow
_exptl_crystal_density_diffrn 1.507
_exptl_crystal_density_method 'not measured'
_exptl_crystal_description needle
_exptl_crystal_F_000 1454
_exptl_crystal_size_max 0.29
_exptl_crystal_size_mid 0.11
_exptl_crystal_size_min 0.09
_refine_diff_density_max 3.335
_refine_diff_density_min -1.948
_refine_diff_density_rms 0.211
_refine_ls_extinction_method none
_refine_ls_goodness_of_fit_ref 1.074
_refine_ls_hydrogen_treatment constr
_refine_ls_matrix_type full
_refine_ls_number_parameters 708
_refine_ls_number_reflns 12098
_refine_ls_number_restraints 212
_refine_ls_restrained_S_all 1.089
_refine_ls_R_factor_all 0.0879
_refine_ls_R_factor_gt 0.0569
_refine_ls_shift/su_max 0.002
_refine_ls_shift/su_mean 0.000
_refine_ls_structure_factor_coef Fsqd
_refine_ls_weighting_details 'calc w=1/[\s^2^(Fo^2^)+(0.0492P)^2^+60.4343P] where P=(Fo^2^+2Fc^2^)/3'
_refine_ls_weighting_scheme calc
_refine_ls_wR_factor_gt 0.1331
_refine_ls_wR_factor_ref 0.1558
_reflns_number_gt 8869
_reflns_number_total 12098
_reflns_threshold_expression >2sigma(I)
_cod_data_source_file c1dt11494h.txt
_cod_data_source_block 6
_cod_database_code 7017820

loop_
_symmetry_equiv_pos_as_xyz
'x, y, z'
'-x, -y, -z'

loop_
_atom_site_label
_atom_site_type_symbol
_atom_site_fract_x
_atom_site_fract_y
_atom_site_fract_z
_atom_site_U_iso_or_equiv
_atom_site_adp_type
_atom_site_occupancy
_atom_site_symmetry_multiplicity
_atom_site_calc_flag
_atom_site_refinement_flags
_atom_site_disorder_assembly
_atom_site_disorder_group
Au1 Au 0.93738(3) 0.26738(3) 0.889555(19) 0.02925(12) Uani 1 1 d . . .
Au2 Au 1.10190(3) 0.25002(3) 0.79145(2) 0.03089(13) Uani 1 1 d . . .
P1 P 0.8117(2) 0.3398(2) 0.81390(12) 0.0276(6) Uani 1 1 d . . .
P2 P 1.2399(2) 0.3773(2) 0.83612(13) 0.0271(6) Uani 1 1 d . . .
O1 O 1.2532(9) 0.0937(8) 1.0579(6) 0.093(4) Uani 1 1 d U . .
O2 O 0.9163(13) -0.1094(11) 0.7077(9) 0.119(5) Uani 1 1 d U . .
C1 C 0.7612(9) 0.4553(8) 0.8426(5) 0.029(2) Uani 1 1 d . . .
C2 C 0.7721(10) 0.4828(9) 0.9085(6) 0.042(3) Uani 1 1 d . . .
H2 H 0.8049 0.4399 0.9386 0.050 Uiso 1 1 calc R . .
C3 C 0.7358(11) 0.5723(9) 0.9314(6) 0.046(3) Uani 1 1 d . . .
H3 H 0.7401 0.5887 0.9768 0.056 Uiso 1 1 calc R . .
C4 C 0.6940(12) 0.6376(9) 0.8894(6) 0.046(3) Uani 1 1 d . . .
H4 H 0.6742 0.7008 0.9057 0.056 Uiso 1 1 calc R . .
C5 C 0.6809(13) 0.6097(9) 0.8225(6) 0.053(3) Uani 1 1 d . . .
H5 H 0.6482 0.6529 0.7926 0.064 Uiso 1 1 calc R . .
C6 C 0.7149(10) 0.5201(8) 0.7993(5) 0.039(3) Uani 1 1 d . . .
H6 H 0.7068 0.5022 0.7536 0.047 Uiso 1 1 calc R . .
C7 C 0.6822(9) 0.2562(8) 0.7766(5) 0.029(2) Uani 1 1 d . . .
C8 C 0.5885(9) 0.2532(8) 0.8064(5) 0.033(2) Uani 1 1 d . . .
H8 H 0.5897 0.2992 0.8441 0.040 Uiso 1 1 calc R . .
C9 C 0.4931(10) 0.1840(8) 0.7820(6) 0.041(3) Uani 1 1 d . . .
H9 H 0.4286 0.1836 0.8025 0.049 Uiso 1 1 calc R . .
C10 C 0.4913(11) 0.1160(9) 0.7285(6) 0.047(3) Uani 1 1 d . . .
H10 H 0.4259 0.0681 0.7119 0.056 Uiso 1 1 calc R . .
C11 C 0.5844(12) 0.1175(9) 0.6991(6) 0.049(3) Uani 1 1 d . . .
H11 H 0.5826 0.0701 0.6620 0.059 Uiso 1 1 calc R . .
C12 C 0.6811(10) 0.1861(8) 0.7220(6) 0.037(3) Uani 1 1 d . . .
H12 H 0.7452 0.1859 0.7012 0.045 Uiso 1 1 calc R . .
C13 C 0.8696(9) 0.3690(8) 0.7480(5) 0.033(2) Uani 1 1 d . . .
C14 C 0.9265(9) 0.3901(8) 0.7104(5) 0.036(3) Uani 1 1 d . . .
C15 C 0.9968(9) 0.4098(10) 0.6654(5) 0.040(3) Uani 1 1 d . . .
C16 C 1.0259(11) 0.3323(10) 0.6257(6) 0.049(3) Uani 1 1 d . . .
H16 H 1.0000 0.2665 0.6291 0.059 Uiso 1 1 calc R . .
C17 C 1.0923(11) 0.3485(10) 0.5808(6) 0.046(3) Uani 1 1 d . . .
H17 H 1.1107 0.2944 0.5531 0.055 Uiso 1 1 calc R . .
C18 C 1.1321(9) 0.4452(10) 0.5765(5) 0.040(3) Uani 1 1 d . . .
C19 C 1.1032(10) 0.5226(10) 0.6172(6) 0.047(3) Uani 1 1 d . . .
H19 H 1.1296 0.5887 0.6148 0.056 Uiso 1 1 calc R . .
C20 C 1.0359(11) 0.5046(10) 0.6616(6) 0.046(3) Uani 1 1 d . . .
H20 H 1.0170 0.5582 0.6894 0.056 Uiso 1 1 calc R . .
C21 C 1.2039(9) 0.4644(9) 0.5289(5) 0.037(3) Uani 1 1 d . . .
C22 C 1.1898(10) 0.5457(9) 0.4948(5) 0.041(3) Uani 1 1 d . . .
H22 H 1.1326 0.5900 0.5022 0.049 Uiso 1 1 calc R . .
C23 C 1.7431(9) 0.4362(9) 0.5494(5) 0.037(3) Uani 1 1 d . . .
H23 H 1.7567 0.3816 0.5730 0.045 Uiso 1 1 calc R . .
C24 C 1.6556(9) 0.4981(9) 0.5595(5) 0.034(2) Uani 1 1 d . . .
C25 C 1.6417(9) 0.5783(9) 0.5252(5) 0.039(3) Uani 1 1 d . . .
H25 H 1.5830 0.6216 0.5315 0.047 Uiso 1 1 calc R . .
C26 C 1.2893(9) 0.4025(10) 0.5179(5) 0.039(3) Uani 1 1 d . . .
H26 H 1.3009 0.3463 0.5402 0.047 Uiso 1 1 calc R . .
C27 C 1.5814(9) 0.4787(9) 0.6053(5) 0.033(2) Uani 1 1 d . . .
C28 C 1.5637(9) 0.3838(8) 0.6218(5) 0.030(2) Uani 1 1 d . . .
H28 H 1.6009 0.3310 0.6035 0.037 Uiso 1 1 calc R . .
C29 C 1.4937(9) 0.3653(9) 0.6639(5) 0.034(2) Uani 1 1 d . . .
H29 H 1.4833 0.3003 0.6742 0.040 Uiso 1 1 calc R . .
C30 C 1.4382(9) 0.4408(8) 0.6912(5) 0.033(2) Uani 1 1 d . . .
C31 C 1.4526(10) 0.5355(9) 0.6748(5) 0.037(3) Uani 1 1 d . . .
H31 H 1.4137 0.5876 0.6926 0.045 Uiso 1 1 calc R . .
C32 C 1.5227(10) 0.5538(9) 0.6329(5) 0.038(3) Uani 1 1 d . . .
H32 H 1.5318 0.6188 0.6223 0.045 Uiso 1 1 calc R . .
C33 C 1.3697(9) 0.4230(8) 0.7379(5) 0.034(2) Uani 1 1 d . . .
C34 C 1.3182(9) 0.4074(8) 0.7788(5) 0.033(2) Uani 1 1 d . . .
C35 C 1.1914(9) 0.4942(8) 0.8654(5) 0.029(2) Uani 1 1 d . . .
C36 C 1.2310(10) 0.5825(8) 0.8500(6) 0.042(3) Uani 1 1 d . . .
H36 H 1.2857 0.5832 0.8229 0.050 Uiso 1 1 calc R . .
C37 C 1.1912(12) 0.6719(9) 0.8740(6) 0.049(3) Uani 1 1 d . . .
H37 H 1.2177 0.7326 0.8625 0.059 Uiso 1 1 calc R . .
C38 C 1.1133(10) 0.6709(8) 0.9143(5) 0.036(3) Uani 1 1 d . . .
H38 H 1.0858 0.7310 0.9304 0.043 Uiso 1 1 calc R . .
C39 C 1.0762(9) 0.5841(9) 0.9309(5) 0.037(3) Uani 1 1 d . . .
H39 H 1.0228 0.5837 0.9588 0.044 Uiso 1 1 calc R . .
C40 C 1.1156(10) 0.4959(9) 0.9076(5) 0.038(3) Uani 1 1 d . . .
H40 H 1.0904 0.4358 0.9206 0.045 Uiso 1 1 calc R . .
C41 C 1.3518(9) 0.3450(8) 0.9029(5) 0.032(2) Uani 1 1 d . . .
C42 C 1.3280(11) 0.2597(8) 0.9292(5) 0.039(3) Uani 1 1 d . . .
H42 H 1.2545 0.2215 0.9126 0.047 Uiso 1 1 calc R . .
C43 C 1.4116(12) 0.2310(10) 0.9794(6) 0.048(3) Uani 1 1 d . . .
H43 H 1.3949 0.1736 0.9980 0.057 Uiso 1 1 calc R . .
C44 C 1.5202(12) 0.2859(11) 1.0029(6) 0.054(4) Uani 1 1 d . . .
H44 H 1.5782 0.2650 1.0366 0.064 Uiso 1 1 calc R . .
C45 C 1.5441(10) 0.3716(10) 0.9770(5) 0.043(3) Uani 1 1 d . . .
H45 H 1.6175 0.4099 0.9938 0.052 Uiso 1 1 calc R . .
C46 C 1.4605(10) 0.4008(9) 0.9267(5) 0.041(3) Uani 1 1 d . . .
H46 H 1.4769 0.4585 0.9084 0.049 Uiso 1 1 calc R . .
C47 C 1.0332(9) 0.1988(9) 0.9587(5) 0.036(3) Uani 1 1 d . . .
C48 C 1.0835(10) 0.1534(9) 0.9998(5) 0.038(3) Uani 1 1 d . . .
C49 C 1.1341(12) 0.0924(12) 1.0502(6) 0.059(4) Uani 1 1 d . . .
H49A H 1.1159 0.1182 1.0923 0.071 Uiso 1 1 calc R . .
H49B H 1.0982 0.0235 1.0371 0.071 Uiso 1 1 calc R . .
C50 C 1.3047(14) 0.0354(13) 1.1135(9) 0.097(6) Uani 1 1 d DU . .
C51 C 1.4084(18) 0.0947(16) 1.1506(11) 0.129(8) Uani 1 1 d DU . .
H51A H 1.3859 0.1489 1.1789 0.193 Uiso 1 1 calc R . .
H51B H 1.4506 0.1219 1.1208 0.193 Uiso 1 1 calc R . .
H51C H 1.4599 0.0538 1.1777 0.193 Uiso 1 1 calc R . .
C52 C 1.235(2) 0.0028(18) 1.1575(11) 0.145(10) Uani 1 1 d DU . .
H52A H 1.2244 0.0597 1.1879 0.218 Uiso 1 1 calc R . .
H52B H 1.2770 -0.0459 1.1824 0.218 Uiso 1 1 calc R . .
H52C H 1.1582 -0.0275 1.1319 0.218 Uiso 1 1 calc R . .
C53 C 1.324(2) -0.0452(17) 1.0694(11) 0.133(8) Uani 1 1 d DU . .
H53A H 1.2479 -0.0797 1.0454 0.200 Uiso 1 1 calc R . .
H53B H 1.3718 -0.0910 1.0939 0.200 Uiso 1 1 calc R . .
H53C H 1.3655 -0.0208 1.0384 0.200 Uiso 1 1 calc R . .
C54 C 0.9945(11) 0.1310(10) 0.7471(7) 0.053(3) Uani 1 1 d U . .
C55 C 0.9345(13) 0.0577(11) 0.7228(9) 0.072(4) Uani 1 1 d U . .
C56 C 0.8673(19) -0.0399(16) 0.6858(12) 0.110(7) Uani 1 1 d U . .
H56A H 0.7849 -0.0428 0.6909 0.132 Uiso 1 1 calc R . .
H56B H 0.8652 -0.0438 0.6385 0.132 Uiso 1 1 calc R . .
C57 C 0.8753(14) -0.2190(14) 0.6899(7) 0.089(5) Uani 1 1 d DU . .
C58 C 0.9234(17) -0.2462(16) 0.6293(9) 0.114(7) Uani 1 1 d DU . .
H58A H 1.0090 -0.2295 0.6403 0.171 Uiso 1 1 calc R . .
H58B H 0.8858 -0.2092 0.5945 0.171 Uiso 1 1 calc R . .
H58C H 0.9065 -0.3173 0.6142 0.171 Uiso 1 1 calc R . .
C59 C 0.7450(16) -0.2313(17) 0.6769(10) 0.118(7) Uani 1 1 d DU . .
H59A H 0.7107 -0.2029 0.6372 0.177 Uiso 1 1 calc R . .
H59B H 0.7191 -0.1972 0.7141 0.177 Uiso 1 1 calc R . .
H59C H 0.7187 -0.3018 0.6706 0.177 Uiso 1 1 calc R . .
C60 C 0.9354(18) -0.2646(17) 0.7490(9) 0.122(8) Uani 1 1 d DU . .
H60A H 1.0212 -0.2512 0.7567 0.182 Uiso 1 1 calc R . .
H60B H 0.9150 -0.3362 0.7410 0.182 Uiso 1 1 calc R . .
H60C H 0.9091 -0.2359 0.7875 0.182 Uiso 1 1 calc R . .
C62 C 0.586(3) 0.115(3) 0.5255(14) 0.089(4) Uani 0.50 1 d PDU . .
H62A H 0.6185 0.1047 0.5709 0.133 Uiso 0.50 1 calc PR . .
H62B H 0.5510 0.0515 0.4995 0.133 Uiso 0.50 1 calc PR . .
H62C H 0.5246 0.1615 0.5244 0.133 Uiso 0.50 1 calc PR . .
C63 C 0.683(3) 0.156(3) 0.4972(14) 0.089(4) Uani 0.50 1 d PDU . .
H63A H 0.7072 0.2252 0.5183 0.106 Uiso 0.50 1 calc PR . .
H63B H 0.7524 0.1173 0.5082 0.106 Uiso 0.50 1 calc PR . .
C64 C 0.649(3) 0.155(3) 0.4241(12) 0.089(4) Uani 0.50 1 d PDU . .
H64A H 0.6569 0.0845 0.4093 0.106 Uiso 0.50 1 calc PR . .
H64B H 0.5630 0.1593 0.4174 0.106 Uiso 0.50 1 calc PR . .
C65 C 0.670(3) 0.199(3) 0.3679(12) 0.089(4) Uani 0.50 1 d PDU . .
H65A H 0.7520 0.1835 0.3675 0.106 Uiso 0.50 1 calc PR . .
H65B H 0.6766 0.2708 0.3838 0.106 Uiso 0.50 1 calc PR . .
C66 C 0.614(3) 0.195(3) 0.2973(14) 0.089(4) Uani 0.50 1 d PDU . .
H66A H 0.5447 0.2336 0.2930 0.106 Uiso 0.50 1 calc PR . .
H66B H 0.5857 0.1251 0.2794 0.106 Uiso 0.50 1 calc PR . .
C67 C 0.692(3) 0.232(3) 0.2559(12) 0.089(4) Uani 0.50 1 d PDU . .
H67A H 0.6483 0.2217 0.2099 0.133 Uiso 0.50 1 calc PR . .
H67B H 0.7627 0.1955 0.2607 0.133 Uiso 0.50 1 calc PR . .
H67C H 0.7147 0.3025 0.2702 0.133 Uiso 0.50 1 calc PR . .
C61 C 0.8460(16) 0.9923(17) 0.1457(10) 0.115(7) Uani 0.490(9) 1 d PDU A 1
H61A H 0.9257 1.0137 0.1738 0.139 Uiso 0.490(9) 1 calc PR A 1
H61B H 0.8499 0.9263 0.1215 0.139 Uiso 0.490(9) 1 calc PR A 1
Cl1 Cl 0.8130(8) 1.0673(6) 0.0948(3) 0.065(3) Uani 0.490(9) 1 d PDU A 1
Cl2 Cl 0.7414(6) 0.9805(5) 0.1991(4) 0.060(2) Uani 0.490(9) 1 d PDU A 1
C61B C 0.8460(16) 0.9923(17) 0.1457(10) 0.115(7) Uani 0.510(9) 1 d P A 2
H61C H 0.8834 0.9724 0.1886 0.139 Uiso 0.510(9) 1 calc PR A 2
H61D H 0.8509 0.9377 0.1113 0.139 Uiso 0.510(9) 1 calc PR A 2
Cl1B Cl 0.9196(9) 1.0878(6) 0.1358(6) 0.093(3) Uani 0.510(9) 1 d PDU A 2
Cl2B Cl 0.6904(8) 1.0073(7) 0.1431(5) 0.085(3) Uani 0.510(9) 1 d PDU A 2
C68 C 0.9393(15) 0.973(2) 0.3932(16) 0.082 Uani 0.58 1 d PDU B 3
H68A H 0.9342 1.0415 0.4131 0.098 Uiso 0.576(13) 1 calc PR B 3
H68B H 0.9503 0.9734 0.3482 0.098 Uiso 0.576(13) 1 calc PR B 3
Cl3 Cl 1.0607(13) 0.9122(10) 0.4446(7) 0.148(6) Uani 0.576(13) 1 d PDU B 3
Cl4 Cl 0.8074(11) 0.8915(9) 0.3936(7) 0.130(5) Uani 0.576(13) 1 d PDU B 3
C68B C 0.816(2) 0.910(4) 0.3595(16) 0.082 Uani 0.424(13) 1 d PDU B 4
H68C H 0.8280 0.8555 0.3266 0.098 Uiso 0.424(13) 1 calc PR B 4
H68D H 0.7906 0.9679 0.3381 0.098 Uiso 0.424(13) 1 calc PR B 4
Cl3B Cl 0.9478(16) 0.9410(14) 0.4301(9) 0.138(7) Uani 0.424(13) 1 d PDU B 4
Cl4B Cl 0.7160(14) 0.8698(11) 0.4109(7) 0.109(5) Uani 0.424(13) 1 d PDU B 4

loop_
_atom_site_aniso_label
_atom_site_aniso_U_11
_atom_site_aniso_U_22
_atom_site_aniso_U_33
_atom_site_aniso_U_23
_atom_site_aniso_U_13
_atom_site_aniso_U_12
Au1 0.0266(2) 0.0393(2) 0.0285(2) 0.01584(18) 0.01187(17) 0.01242(17)
Au2 0.0296(2) 0.0322(2) 0.0365(2) 0.01017(18) 0.01536(18) 0.00834(17)
P1 0.0282(13) 0.0382(15) 0.0221(13) 0.0113(11) 0.0118(11) 0.0110(11)
P2 0.0270(13) 0.0357(15) 0.0242(13) 0.0105(11) 0.0135(11) 0.0073(11)
O1 0.058(6) 0.078(6) 0.130(8) 0.070(6) -0.029(5) -0.008(5)
O2 0.096(8) 0.085(7) 0.170(9) 0.001(7) 0.023(7) 0.020(6)
C1 0.026(5) 0.037(6) 0.027(5) 0.012(4) 0.010(4) 0.004(4)
C2 0.042(7) 0.052(7) 0.036(6) 0.013(6) 0.013(5) 0.015(6)
C3 0.062(8) 0.054(8) 0.027(6) 0.004(5) 0.017(6) 0.017(6)
C4 0.062(8) 0.038(7) 0.042(7) 0.000(5) 0.020(6) 0.009(6)
C5 0.084(10) 0.039(7) 0.042(7) 0.015(6) 0.017(7) 0.022(7)
C6 0.052(7) 0.039(6) 0.027(6) 0.008(5) 0.007(5) 0.015(5)
C7 0.033(5) 0.037(6) 0.023(5) 0.015(4) 0.006(4) 0.014(4)
C8 0.035(6) 0.037(6) 0.035(6) 0.018(5) 0.016(5) 0.010(5)
C9 0.042(6) 0.038(6) 0.051(7) 0.020(6) 0.020(6) 0.005(5)
C10 0.045(7) 0.038(7) 0.057(8) 0.014(6) 0.009(6) 0.000(5)
C11 0.063(8) 0.039(7) 0.045(7) 0.001(6) 0.015(6) 0.011(6)
C12 0.037(6) 0.040(6) 0.041(7) 0.007(5) 0.018(5) 0.011(5)
C13 0.034(6) 0.039(6) 0.034(6) 0.019(5) 0.015(5) 0.015(5)
C14 0.034(6) 0.047(7) 0.033(6) 0.020(5) 0.015(5) 0.017(5)
C15 0.030(6) 0.073(9) 0.026(6) 0.024(6) 0.011(5) 0.021(6)
C16 0.049(7) 0.065(8) 0.051(8) 0.037(7) 0.032(6) 0.022(6)
C17 0.047(7) 0.062(8) 0.045(7) 0.023(6) 0.034(6) 0.022(6)
C18 0.028(6) 0.074(9) 0.022(6) 0.019(6) 0.008(5) 0.006(5)
C19 0.042(7) 0.066(8) 0.038(7) 0.010(6) 0.023(6) -0.009(6)
C20 0.050(7) 0.061(8) 0.036(7) 0.015(6) 0.024(6) 0.002(6)
C21 0.029(6) 0.064(8) 0.020(5) 0.011(5) 0.012(4) -0.002(5)
C22 0.029(6) 0.064(8) 0.036(6) 0.015(6) 0.016(5) 0.008(5)
C23 0.029(6) 0.060(8) 0.030(6) 0.017(5) 0.014(5) 0.005(5)
C24 0.025(5) 0.062(7) 0.015(5) 0.006(5) 0.006(4) -0.003(5)
C25 0.028(6) 0.067(8) 0.027(6) 0.013(5) 0.011(5) 0.003(5)
C26 0.027(5) 0.071(8) 0.027(6) 0.025(6) 0.013(5) 0.007(5)
C27 0.028(5) 0.060(7) 0.013(5) 0.005(5) 0.006(4) 0.002(5)
C28 0.031(5) 0.039(6) 0.027(5) 0.010(5) 0.014(4) 0.006(4)
C29 0.031(6) 0.047(7) 0.024(5) 0.013(5) 0.004(5) 0.008(5)
C30 0.032(6) 0.049(7) 0.023(5) 0.008(5) 0.014(5) 0.009(5)
C31 0.040(6) 0.045(7) 0.034(6) 0.014(5) 0.017(5) 0.006(5)
C32 0.038(6) 0.047(7) 0.030(6) 0.006(5) 0.012(5) 0.000(5)
C33 0.033(6) 0.047(7) 0.030(6) 0.017(5) 0.014(5) 0.009(5)
C34 0.031(5) 0.041(6) 0.029(6) 0.016(5) 0.007(5) 0.005(5)
C35 0.027(5) 0.037(6) 0.024(5) 0.012(4) 0.008(4) 0.005(4)
C36 0.047(7) 0.040(7) 0.050(7) 0.015(6) 0.027(6) 0.013(5)
C37 0.066(9) 0.039(7) 0.051(8) 0.015(6) 0.026(7) 0.011(6)
C38 0.046(7) 0.034(6) 0.031(6) 0.004(5) 0.012(5) 0.014(5)
C39 0.033(6) 0.052(7) 0.030(6) 0.003(5) 0.016(5) 0.007(5)
C40 0.041(6) 0.041(6) 0.036(6) 0.006(5) 0.019(5) 0.000(5)
C41 0.036(6) 0.043(6) 0.025(5) 0.006(5) 0.017(5) 0.018(5)
C42 0.048(7) 0.038(6) 0.032(6) 0.004(5) 0.006(5) 0.014(5)
C43 0.060(8) 0.050(8) 0.033(7) 0.012(6) 0.005(6) 0.022(6)
C44 0.055(8) 0.074(10) 0.030(7) 0.005(6) 0.002(6) 0.036(7)
C45 0.029(6) 0.072(9) 0.029(6) 0.001(6) 0.005(5) 0.018(6)
C46 0.035(6) 0.056(7) 0.036(6) 0.008(5) 0.018(5) 0.006(5)
C47 0.024(5) 0.055(7) 0.032(6) 0.011(5) 0.011(5) 0.011(5)
C48 0.036(6) 0.053(7) 0.031(6) 0.014(5) 0.014(5) 0.013(5)
C49 0.068(9) 0.091(11) 0.035(7) 0.034(7) 0.022(7) 0.050(8)
C50 0.074(8) 0.084(9) 0.124(10) 0.031(8) -0.003(8) 0.009(7)
C51 0.129(11) 0.120(11) 0.130(11) 0.027(9) 0.008(9) 0.015(9)
C52 0.158(13) 0.139(12) 0.138(12) 0.043(9) 0.021(9) 0.016(9)
C53 0.141(12) 0.156(12) 0.114(11) 0.042(9) 0.036(9) 0.034(9)
C54 0.039(6) 0.047(6) 0.074(7) 0.003(6) 0.017(5) 0.010(5)
C55 0.051(7) 0.051(7) 0.109(9) -0.003(7) 0.017(7) 0.006(6)
C56 0.095(10) 0.099(10) 0.125(10) 0.041(8) -0.005(8) -0.013(8)
C57 0.093(9) 0.081(9) 0.089(9) 0.001(7) 0.012(7) 0.034(7)
C58 0.107(10) 0.106(10) 0.125(11) -0.009(8) 0.031(8) 0.020(8)
C59 0.121(11) 0.107(10) 0.121(11) 0.012(8) 0.026(8) -0.013(8)
C60 0.125(11) 0.117(11) 0.123(11) 0.017(8) 0.029(9) 0.017(9)
C62 0.098(6) 0.079(5) 0.090(5) 0.010(4) 0.025(4) 0.006(4)
C63 0.098(6) 0.079(5) 0.090(5) 0.010(4) 0.025(4) 0.006(4)
C64 0.098(6) 0.079(5) 0.090(5) 0.010(4) 0.025(4) 0.006(4)
C65 0.098(6) 0.079(5) 0.090(5) 0.010(4) 0.025(4) 0.006(4)
C66 0.098(6) 0.079(5) 0.090(5) 0.010(4) 0.025(4) 0.006(4)
C67 0.098(6) 0.079(5) 0.090(5) 0.010(4) 0.025(4) 0.006(4)
C61 0.106(10) 0.111(10) 0.148(11) 0.037(8) 0.058(8) 0.012(8)
Cl1 0.093(6) 0.062(4) 0.048(4) 0.020(3) 0.018(4) 0.035(4)
Cl2 0.047(4) 0.055(4) 0.090(6) 0.018(4) 0.033(4) 0.011(3)
C61B 0.106(10) 0.111(10) 0.148(11) 0.037(8) 0.058(8) 0.012(8)
Cl1B 0.088(6) 0.057(4) 0.157(8) 0.029(5) 0.067(6) 0.013(4)
Cl2B 0.080(5) 0.082(5) 0.097(6) -0.012(4) 0.048(5) -0.002(4)
C68 0.082 0.082 0.082 0.011 0.019 0.007
Cl3 0.144(9) 0.150(9) 0.141(8) 0.019(7) 0.013(6) 0.022(7)
Cl4 0.102(7) 0.110(7) 0.171(9) 0.023(6) 0.014(6) 0.014(5)
C68B 0.082 0.082 0.082 0.011 0.019 0.007
Cl3B 0.130(10) 0.138(10) 0.151(10) 0.029(8) 0.041(8) 0.014(7)
Cl4B 0.109(9) 0.109(8) 0.115(8) 0.024(6) 0.034(6) 0.021(6)

loop_
_atom_type_symbol
_atom_type_description
_atom_type_scat_dispersion_real
_atom_type_scat_dispersion_imag
_atom_type_scat_source
C C 0.0033 0.0016 'International Tables Vol C Tables 4.2.6.8 and 6.1.1.4'
H H 0.0000 0.0000 'International Tables Vol C Tables 4.2.6.8 and 6.1.1.4'
O O 0.0106 0.0060 'International Tables Vol C Tables 4.2.6.8 and 6.1.1.4'
P P 0.1023 0.0942 'International Tables Vol C Tables 4.2.6.8 and 6.1.1.4'
Cl Cl 0.1484 0.1585 'International Tables Vol C Tables 4.2.6.8 and 6.1.1.4'
Au Au -2.0133 8.8022 'International Tables Vol C Tables 4.2.6.8 and 6.1.1.4'

loop_
_geom_angle_atom_site_label_1
_geom_angle_atom_site_label_2
_geom_angle_atom_site_label_3
_geom_angle
_geom_angle_site_symmetry_1
_geom_angle_site_symmetry_3
C47 Au1 P1 174.2(3) . .
C47 Au1 Au2 98.0(3) . .
P1 Au1 Au2 87.02(6) . .
C54 Au2 P2 173.3(4) . .
C54 Au2 Au1 84.9(4) . .
P2 Au2 Au1 101.25(6) . .
C13 P1 C1 102.7(5) . .
C13 P1 C7 104.9(5) . .
C1 P1 C7 107.1(5) . .
C13 P1 Au1 114.6(3) . .
C1 P1 Au1 116.7(3) . .
C7 P1 Au1 109.9(3) . .
C34 P2 C35 103.7(5) . .
C34 P2 C41 104.3(5) . .
C35 P2 C41 106.7(5) . .
C34 P2 Au2 110.4(4) . .
C35 P2 Au2 118.4(3) . .
C41 P2 Au2 112.1(4) . .
C49 O1 C50 109.4(11) . .
C56 O2 C57 127.7(17) . .
C2 C1 C6 118.9(10) . .
C2 C1 P1 120.0(8) . .
C6 C1 P1 121.1(8) . .
C1 C2 C3 120.6(11) . .
C1 C2 H2 119.7 . .
C3 C2 H2 119.7 . .
C4 C3 C2 120.9(11) . .
C4 C3 H3 119.6 . .
C2 C3 H3 119.6 . .
C3 C4 C5 118.8(11) . .
C3 C4 H4 120.6 . .
C5 C4 H4 120.6 . .
C6 C5 C4 120.5(11) . .
C6 C5 H5 119.8 . .
C4 C5 H5 119.8 . .
C5 C6 C1 120.3(10) . .
C5 C6 H6 119.9 . .
C1 C6 H6 119.9 . .
C8 C7 C12 119.2(10) . .
C8 C7 P1 119.7(8) . .
C12 C7 P1 120.6(8) . .
C9 C8 C7 120.7(11) . .
C9 C8 H8 119.6 . .
C7 C8 H8 119.6 . .
C10 C9 C8 120.2(11) . .
C10 C9 H9 119.9 . .
C8 C9 H9 119.9 . .
C9 C10 C11 119.5(12) . .
C9 C10 H10 120.3 . .
C11 C10 H10 120.3 . .
C10 C11 C12 121.9(12) . .
C10 C11 H11 119.1 . .
C12 C11 H11 119.1 . .
C11 C12 C7 118.4(10) . .
C11 C12 H12 120.8 . .
C7 C12 H12 120.8 . .
C14 C13 P1 169.2(10) . .
C13 C14 C15 176.7(12) . .
C20 C15 C16 119.6(10) . .
C20 C15 C14 120.9(11) . .
C16 C15 C14 119.5(11) . .
C15 C16 C17 121.1(12) . .
C15 C16 H16 119.5 . .
C17 C16 H16 119.5 . .
C16 C17 C18 119.5(12) . .
C16 C17 H17 120.3 . .
C18 C17 H17 120.3 . .
C19 C18 C17 118.9(10) . .
C19 C18 C21 120.6(11) . .
C17 C18 C21 120.5(11) . .
C18 C19 C20 120.6(12) . .
C18 C19 H19 119.7 . .
C20 C19 H19 119.7 . .
C15 C20 C19 120.3(12) . .
C15 C20 H20 119.8 . .
C19 C20 H20 119.8 . .
C26 C21 C22 117.6(9) . .
C26 C21 C18 120.5(10) . .
C22 C21 C18 121.9(10) . .
C23 C22 C21 121.9(11) 2_866 .
C23 C22 H22 119.1 2_866 .
C21 C22 H22 119.1 . .
C22 C23 C24 120.3(10) 2_866 .
C22 C23 H23 119.9 2_866 .
C24 C23 H23 119.9 . .
C25 C24 C23 117.5(9) . .
C25 C24 C27 121.5(10) . .
C23 C24 C27 121.0(10) . .
C24 C25 C26 122.1(11) . 2_866
C24 C25 H25 118.9 . .
C26 C25 H25 118.9 2_866 .
C21 C26 C25 120.6(10) . 2_866
C21 C26 H26 119.7 . .
C25 C26 H26 119.7 2_866 .
C28 C27 C32 116.9(9) . .
C28 C27 C24 121.5(10) . .
C32 C27 C24 121.6(10) . .
C29 C28 C27 121.6(10) . .
C29 C28 H28 119.2 . .
C27 C28 H28 119.2 . .
C28 C29 C30 120.4(10) . .
C28 C29 H29 119.8 . .
C30 C29 H29 119.8 . .
C29 C30 C31 119.2(9) . .
C29 C30 C33 120.6(10) . .
C31 C30 C33 120.2(10) . .
C32 C31 C30 120.3(11) . .
C32 C31 H31 119.9 . .
C30 C31 H31 119.9 . .
C31 C32 C27 121.6(11) . .
C31 C32 H32 119.2 . .
C27 C32 H32 119.2 . .
C34 C33 C30 176.6(11) . .
C33 C34 P2 176.4(11) . .
C36 C35 C40 118.4(10) . .
C36 C35 P2 122.4(8) . .
C40 C35 P2 119.2(8) . .
C35 C36 C37 120.5(10) . .
C35 C36 H36 119.7 . .
C37 C36 H36 119.7 . .
C38 C37 C36 119.7(11) . .
C38 C37 H37 120.1 . .
C36 C37 H37 120.1 . .
C39 C38 C37 120.0(10) . .
C39 C38 H38 120.0 . .
C37 C38 H38 120.0 . .
C38 C39 C40 120.5(10) . .
C38 C39 H39 119.8 . .
C40 C39 H39 119.8 . .
C39 C40 C35 120.9(10) . .
C39 C40 H40 119.6 . .
C35 C40 H40 119.6 . .
C42 C41 C46 120.2(10) . .
C42 C41 P2 117.6(9) . .
C46 C41 P2 122.1(8) . .
C43 C42 C41 119.8(12) . .
C43 C42 H42 120.1 . .
C41 C42 H42 120.1 . .
C42 C43 C44 120.2(12) . .
C42 C43 H43 119.9 . .
C44 C43 H43 119.9 . .
C43 C44 C45 120.1(11) . .
C43 C44 H44 119.9 . .
C45 C44 H44 119.9 . .
C46 C45 C44 119.9(12) . .
C46 C45 H45 120.1 . .
C44 C45 H45 120.1 . .
C45 C46 C41 119.7(11) . .
C45 C46 H46 120.1 . .
C41 C46 H46 120.1 . .
C48 C47 Au1 175.4(10) . .
C47 C48 C49 174.3(13) . .
O1 C49 C48 110.4(11) . .
O1 C49 H49A 109.6 . .
C48 C49 H49A 109.6 . .
O1 C49 H49B 109.6 . .
C48 C49 H49B 109.6 . .
H49A C49 H49B 108.1 . .
C53 C50 C51 115.7(13) . .
C53 C50 C52 111.1(13) . .
C51 C50 C52 109.7(13) . .
C53 C50 O1 92.6(16) . .
C51 C50 O1 104.9(15) . .
C52 C50 O1 122.2(17) . .
C50 C51 H51A 109.5 . .
C50 C51 H51B 109.5 . .
H51A C51 H51B 109.5 . .
C50 C51 H51C 109.5 . .
H51A C51 H51C 109.5 . .
H51B C51 H51C 109.5 . .
C50 C52 H52A 109.5 . .
C50 C52 H52B 109.5 . .
H52A C52 H52B 109.5 . .
C50 C52 H52C 109.5 . .
H52A C52 H52C 109.5 . .
H52B C52 H52C 109.5 . .
C50 C53 H53A 109.5 . .
C50 C53 H53B 109.5 . .
H53A C53 H53B 109.5 . .
C50 C53 H53C 109.5 . .
H53A C53 H53C 109.5 . .
H53B C53 H53C 109.5 . .
C55 C54 Au2 176.7(14) . .
C54 C55 C56 173.0(19) . .
O2 C56 C55 109.5(18) . .
O2 C56 H56A 109.8 . .
C55 C56 H56A 109.8 . .
O2 C56 H56B 109.8 . .
C55 C56 H56B 109.8 . .
H56A C56 H56B 108.2 . .
C59 C57 C60 112.9(12) . .
C59 C57 O2 109.2(14) . .
C60 C57 O2 104.2(16) . .
C59 C57 C58 113.8(12) . .
C60 C57 C58 114.1(11) . .
O2 C57 C58 101.4(15) . .
C57 C58 H58A 109.5 . .
C57 C58 H58B 109.5 . .
H58A C58 H58B 109.5 . .
C57 C58 H58C 109.5 . .
H58A C58 H58C 109.5 . .
H58B C58 H58C 109.5 . .
C57 C59 H59A 109.5 . .
C57 C59 H59B 109.5 . .
H59A C59 H59B 109.5 . .
C57 C59 H59C 109.5 . .
H59A C59 H59C 109.5 . .
H59B C59 H59C 109.5 . .
C57 C60 H60A 109.5 . .
C57 C60 H60B 109.5 . .
H60A C60 H60B 109.5 . .
C57 C60 H60C 109.5 . .
H60A C60 H60C 109.5 . .
H60B C60 H60C 109.5 . .
C63 C62 H62A 109.5 . .
C63 C62 H62B 109.5 . .
H62A C62 H62B 109.5 . .
C63 C62 H62C 109.5 . .
H62A C62 H62C 109.5 . .
H62B C62 H62C 109.5 . .
C64 C63 C62 114(2) . .
C64 C63 H63A 108.7 . .
C62 C63 H63A 108.7 . .
C64 C63 H63B 108.7 . .
C62 C63 H63B 108.7 . .
H63A C63 H63B 107.6 . .
C65 C64 C63 147(3) . .
C65 C64 H64A 100.1 . .
C63 C64 H64A 100.1 . .
C65 C64 H64B 100.1 . .
C63 C64 H64B 100.1 . .
H64A C64 H64B 104.2 . .
C64 C65 C66 138(3) . .
C64 C65 H65A 102.6 . .
C66 C65 H65A 102.6 . .
C64 C65 H65B 102.6 . .
C66 C65 H65B 102.6 . .
H65A C65 H65B 104.9 . .
C65 C66 C67 116(2) . .
C65 C66 H66A 108.3 . .
C67 C66 H66A 108.3 . .
C65 C66 H66B 108.3 . .
C67 C66 H66B 108.3 . .
H66A C66 H66B 107.4 . .
C66 C67 H67A 109.5 . .
C66 C67 H67B 109.5 . .
H67A C67 H67B 109.5 . .
C66 C67 H67C 109.5 . .
H67A C67 H67C 109.5 . .
H67B C67 H67C 109.5 . .
Cl1 C61 Cl2 114.5(12) . .
Cl1 C61 H61A 108.6 . .
Cl2 C61 H61A 108.6 . .
Cl1 C61 H61B 108.6 . .
Cl2 C61 H61B 108.6 . .
H61A C61 H61B 107.6 . .
Cl4 C68 Cl3 101.6(15) . .
Cl4 C68 H68A 111.4 . .
Cl3 C68 H68A 111.4 . .
Cl4 C68 H68B 111.4 . .
Cl3 C68 H68B 111.4 . .
H68A C68 H68B 109.3 . .
Cl3B C68B Cl4B 94.5(16) . .
Cl3B C68B H68C 112.8 . .
Cl4B C68B H68C 112.8 . .
Cl3B C68B H68D 112.8 . .
Cl4B C68B H68D 112.8 . .
H68C C68B H68D 110.3 . .

loop_
_geom_bond_atom_site_label_1
_geom_bond_atom_site_label_2
_geom_bond_distance
_geom_bond_site_symmetry_2
_geom_bond_publ_flag
Au1 C47 1.996(11) . yes
Au1 P1 2.276(2) . yes
Au1 Au2 3.1287(5) . yes
Au2 C54 1.992(14) . yes
Au2 P2 2.262(3) . yes
P1 C13 1.759(10) . ?
P1 C1 1.799(11) . ?
P1 C7 1.807(11) . ?
P2 C34 1.750(10) . ?
P2 C35 1.808(11) . ?
P2 C41 1.811(11) . ?
O1 C49 1.361(16) . ?
O1 C50 1.53(2) . ?
O2 C56 1.22(2) . ?
O2 C57 1.52(2) . ?
C1 C2 1.372(15) . ?
C1 C6 1.394(14) . ?
C2 C3 1.384(16) . ?
C2 H2 0.9500 . ?
C3 C4 1.368(17) . ?
C3 H3 0.9500 . ?
C4 C5 1.392(17) . ?
C4 H4 0.9500 . ?
C5 C6 1.376(16) . ?
C5 H5 0.9500 . ?
C6 H6 0.9500 . ?
C7 C8 1.382(14) . ?
C7 C12 1.405(15) . ?
C8 C9 1.381(16) . ?
C8 H8 0.9500 . ?
C9 C10 1.369(17) . ?
C9 H9 0.9500 . ?
C10 C11 1.369(17) . ?
C10 H10 0.9500 . ?
C11 C12 1.383(17) . ?
C11 H11 0.9500 . ?
C12 H12 0.9500 . ?
C13 C14 1.198(14) . ?
C14 C15 1.431(14) . ?
C15 C20 1.370(17) . ?
C15 C16 1.375(17) . ?
C16 C17 1.387(14) . ?
C16 H16 0.9500 . ?
C17 C18 1.397(17) . ?
C17 H17 0.9500 . ?
C18 C19 1.387(17) . ?
C18 C21 1.487(13) . ?
C19 C20 1.388(14) . ?
C19 H19 0.9500 . ?
C20 H20 0.9500 . ?
C21 C26 1.382(16) . ?
C21 C22 1.396(16) . ?
C22 C23 1.385(14) 2_866 ?
C22 H22 0.9500 . ?
C23 C22 1.385(14) 2_866 ?
C23 C24 1.396(15) . ?
C23 H23 0.9500 . ?
C24 C25 1.385(16) . ?
C24 C27 1.477(13) . ?
C25 C26 1.386(13) 2_866 ?
C25 H25 0.9500 . ?
C26 C25 1.386(13) 2_866 ?
C26 H26 0.9500 . ?
C27 C28 1.402(15) . ?
C27 C32 1.404(15) . ?
C28 C29 1.373(14) . ?
C28 H28 0.9500 . ?
C29 C30 1.383(15) . ?
C29 H29 0.9500 . ?
C30 C31 1.393(15) . ?
C30 C33 1.439(13) . ?
C31 C32 1.371(14) . ?
C31 H31 0.9500 . ?
C32 H32 0.9500 . ?
C33 C34 1.195(14) . ?
C35 C36 1.372(15) . ?
C35 C40 1.392(14) . ?
C36 C37 1.408(16) . ?
C36 H36 0.9500 . ?
C37 C38 1.381(16) . ?
C37 H37 0.9500 . ?
C38 C39 1.355(16) . ?
C38 H38 0.9500 . ?
C39 C40 1.388(15) . ?
C39 H39 0.9500 . ?
C40 H40 0.9500 . ?
C41 C42 1.393(15) . ?
C41 C46 1.399(16) . ?
C42 C43 1.382(16) . ?
C42 H42 0.9500 . ?
C43 C44 1.392(19) . ?
C43 H43 0.9500 . ?
C44 C45 1.395(19) . ?
C44 H44 0.9500 . ?
C45 C46 1.386(16) . ?
C45 H45 0.9500 . ?
C46 H46 0.9500 . ?
C47 C48 1.195(15) . ?
C48 C49 1.473(15) . ?
C49 H49A 0.9900 . ?
C49 H49B 0.9900 . ?
C50 C53 1.415(18) . ?
C50 C51 1.431(18) . ?
C50 C52 1.460(18) . ?
C51 H51A 0.9800 . ?
C51 H51B 0.9800 . ?
C51 H51C 0.9800 . ?
C52 H52A 0.9800 . ?
C52 H52B 0.9800 . ?
C52 H52C 0.9800 . ?
C53 H53A 0.9800 . ?
C53 H53B 0.9800 . ?
C53 H53C 0.9800 . ?
C54 C55 1.181(19) . ?
C55 C56 1.54(3) . ?
C56 H56A 0.9900 . ?
C56 H56B 0.9900 . ?
C57 C59 1.480(17) . ?
C57 C60 1.512(17) . ?
C57 C58 1.526(16) . ?
C58 H58A 0.9800 . ?
C58 H58B 0.9800 . ?
C58 H58C 0.9800 . ?
C59 H59A 0.9800 . ?
C59 H59B 0.9800 . ?
C59 H59C 0.9800 . ?
C60 H60A 0.9800 . ?
C60 H60B 0.9800 . ?
C60 H60C 0.9800 . ?
C62 C63 1.51(2) . ?
C62 H62A 0.9800 . ?
C62 H62B 0.9800 . ?
C62 H62C 0.9800 . ?
C63 C64 1.51(2) . ?
C63 H63A 0.9900 . ?
C63 H63B 0.9900 . ?
C64 C65 1.46(2) . ?
C64 H64A 0.9900 . ?
C64 H64B 0.9900 . ?
C65 C66 1.48(2) . ?
C65 H65A 0.9900 . ?
C65 H65B 0.9900 . ?
C66 C67 1.50(2) . ?
C66 H66A 0.9900 . ?
C66 H66B 0.9900 . ?
C67 H67A 0.9800 . ?
C67 H67B 0.9800 . ?
C67 H67C 0.9800 . ?
C61 Cl1 1.579(19) . ?
C61 Cl2 1.85(2) . ?
C61 H61A 0.9900 . ?
C61 H61B 0.9900 . ?
C68 Cl4 1.85(2) . ?
C68 Cl3 1.88(2) . ?
C68 H68A 0.9900 . ?
C68 H68B 0.9900 . ?
C68B Cl3B 1.87(2) . ?
C68B Cl4B 1.87(2) . ?
C68B H68C 0.9900 . ?
C68B H68D 0.9900 . ?
